data_4100660
_journal_name_full 'Journal of the American Chemical Society'
_journal_paper_doi 10.1021/ja0432968
_journal_year 2005
_chemical_formula_sum 'C27 H32 N2 O3 S'
_chemical_formula_weight 464.61
_space_group_IT_number 14
_symmetry_cell_setting monoclinic
_symmetry_space_group_name_Hall '-P 2yab'
_symmetry_space_group_name_H-M 'P 1 21/a 1'
_cell_angle_alpha 90.00
_cell_angle_beta 98.835(7)
_cell_angle_gamma 90.00
_cell_formula_units_Z 4
_cell_length_a 14.971(5)
_cell_length_b 8.349(3)
_cell_length_c 21.008(7)
_cell_measurement_temperature 293(2)
_cell_volume 2594.7(15)
_diffrn_ambient_temperature 293(2)
_exptl_crystal_density_diffrn 1.189
_cod_depositor_comments
;
The following automatic conversions were performed:
'_symmetry_cell_setting' value 'Monoclinic' changed to 'monoclinic'
according to '/home/saulius/struct/CIF-dictionaries/cif_core.dic'
dictionary named 'cif_core.dic' version 2.4.1 from 2010-06-29.

Automatic conversion script
Id: cif_fix_enum 1527 2010-12-29 10:47:43Z saulius 
;
_cod_original_sg_symbol_H-M 'P 21/a'
_cod_database_code 4100660

loop_
_symmetry_equiv_pos_as_xyz
'x, y, z'
'-x+1/2, y+1/2, -z'
'-x, -y, -z'
'x-1/2, -y-1/2, z'

loop_
_atom_site_label
_atom_site_type_symbol
_atom_site_fract_x
_atom_site_fract_y
_atom_site_fract_z
_atom_site_U_iso_or_equiv
_atom_site_adp_type
_atom_site_occupancy
_atom_site_symmetry_multiplicity
_atom_site_calc_flag
_atom_site_refinement_flags
_atom_site_disorder_assembly
_atom_site_disorder_group
S1 S 0.94854(7) 0.35816(10) 0.32527(5) 0.0631(3) Uani 1 1 d . . .
O1 O 0.89928(19) 0.4155(3) 0.26499(13) 0.0939(9) Uani 1 1 d . . .
O2 O 1.02660(16) 0.4523(3) 0.35189(15) 0.0886(9) Uani 1 1 d . . .
N2 N 1.04334(16) -0.0438(3) 0.28548(13) 0.0470(7) Uani 1 1 d . . .
O3 O 0.92310(17) 0.2729(3) -0.02392(12) 0.0787(8) Uani 1 1 d . . .
N1 N 0.97206(18) 0.1718(3) 0.31985(13) 0.0529(8) Uani 1 1 d . . .
C1 C 0.6918(6) 0.3442(9) 0.5221(4) 0.113(2) Uani 1 1 d . . .
C2 C 0.7554(3) 0.3440(5) 0.4734(2) 0.0747(12) Uani 1 1 d . . .
C3 C 0.8407(4) 0.4099(7) 0.4859(3) 0.0843(17) Uani 1 1 d . . .
C4 C 0.8991(3) 0.4140(5) 0.4435(2) 0.0741(12) Uani 1 1 d . . .
C5 C 0.8748(2) 0.3481(4) 0.38195(17) 0.0543(9) Uani 1 1 d . . .
C6 C 0.7887(3) 0.2794(5) 0.3682(2) 0.0687(11) Uani 1 1 d . . .
C7 C 0.7329(4) 0.2802(6) 0.4117(3) 0.0794(14) Uani 1 1 d . . .
C8 C 1.0294(2) 0.1160(4) 0.28404(16) 0.0454(8) Uani 1 1 d . . .
C9 C 1.0042(2) -0.1481(4) 0.33117(19) 0.0535(9) Uani 1 1 d . . .
C10 C 0.9024(2) -0.1633(4) 0.3166(2) 0.0778(12) Uani 1 1 d . . .
H10A H 0.8849 -0.1908 0.2721 0.093 Uiso 1 1 calc R . .
H10B H 0.8752 -0.0632 0.3253 0.093 Uiso 1 1 calc R . .
H10C H 0.8827 -0.2455 0.3432 0.093 Uiso 1 1 calc R . .
C11 C 1.0360(3) -0.1053(5) 0.40202(18) 0.0836(12) Uani 1 1 d . . .
H11A H 1.1007 -0.0977 0.4097 0.100 Uiso 1 1 calc R . .
H11B H 1.0169 -0.1871 0.4291 0.100 Uiso 1 1 calc R . .
H11C H 1.0103 -0.0045 0.4116 0.100 Uiso 1 1 calc R . .
C12 C 1.0983(2) -0.1247(4) 0.24308(18) 0.0601(10) Uani 1 1 d . . .
H12 H 1.1140 -0.0436 0.2130 0.072 Uiso 1 1 calc R . .
C13 C 1.0454(3) -0.2538(4) 0.2026(2) 0.0864(13) Uani 1 1 d . . .
H13A H 0.9911 -0.2084 0.1794 0.104 Uiso 1 1 calc R . .
H13B H 1.0301 -0.3378 0.2302 0.104 Uiso 1 1 calc R . .
H13C H 1.0816 -0.2968 0.1727 0.104 Uiso 1 1 calc R . .
C14 C 1.1865(2) -0.1884(5) 0.2788(2) 0.1035(16) Uani 1 1 d . . .
H14A H 1.2189 -0.1032 0.3029 0.124 Uiso 1 1 calc R . .
H14B H 1.2222 -0.2308 0.2485 0.124 Uiso 1 1 calc R . .
H14C H 1.1743 -0.2717 0.3078 0.124 Uiso 1 1 calc R . .
C15 C 1.0764(2) 0.2195(4) 0.24141(16) 0.0530(9) Uani 1 1 d . . .
H15A H 1.1377 0.1802 0.2430 0.064 Uiso 1 1 calc R . .
H15B H 1.0803 0.3271 0.2590 0.064 Uiso 1 1 calc R . .
C16 C 1.0321(2) 0.2288(4) 0.17007(17) 0.0487(9) Uani 1 1 d . . .
C17 C 0.9503(2) 0.1559(4) 0.14723(19) 0.0551(9) Uani 1 1 d . . .
C18 C 0.9119(3) 0.1666(4) 0.08204(18) 0.0592(10) Uani 1 1 d . . .
C19 C 0.9533(2) 0.2547(4) 0.04196(18) 0.0532(9) Uani 1 1 d . . .
C20 C 1.0349(3) 0.3314(4) 0.0633(2) 0.0600(10) Uani 1 1 d . . .
C21 C 1.0714(3) 0.3186(4) 0.1279(2) 0.0558(10) Uani 1 1 d . . .
C22 C 0.8373(3) 0.2078(5) -0.04928(18) 0.0622(10) Uani 1 1 d . . .
C23 C 0.7608(4) 0.2876(6) -0.0453(3) 0.0872(16) Uani 1 1 d . . .
C24 C 0.6781(3) 0.2279(6) -0.0752(2) 0.0941(15) Uani 1 1 d . . .
C25 C 0.6766(4) 0.0851(6) -0.1089(2) 0.0843(15) Uani 1 1 d . . .
C26 C 0.7540(4) 0.0066(6) -0.1119(2) 0.0807(14) Uani 1 1 d . . .
C27 C 0.8363(3) 0.0636(5) -0.0813(2) 0.0753(13) Uani 1 1 d . . .
H9 H 1.0299(16) -0.254(3) 0.3166(12) 0.037(7) Uiso 1 1 d . . .
H17 H 0.9203(15) 0.100(3) 0.1761(12) 0.024(7) Uiso 1 1 d . . .
H18 H 0.850(2) 0.122(4) 0.0699(15) 0.069(10) Uiso 1 1 d . . .
H1A H 0.712(3) 0.288(6) 0.569(3) 0.15(2) Uiso 1 1 d . . .
H6 H 0.784(2) 0.235(5) 0.326(2) 0.098(14) Uiso 1 1 d . . .
H20 H 1.0641(18) 0.386(4) 0.0316(15) 0.052(9) Uiso 1 1 d . . .
H27 H 0.888(2) 0.010(4) -0.0834(17) 0.071(12) Uiso 1 1 d . . .
H4 H 0.961(3) 0.458(5) 0.4429(19) 0.105(15) Uiso 1 1 d . . .
H21 H 1.119(2) 0.359(5) 0.134(2) 0.095(16) Uiso 1 1 d . . .
H24 H 0.618(2) 0.289(4) -0.0716(16) 0.090(12) Uiso 1 1 d . . .
H7 H 0.685(2) 0.236(4) 0.4027(16) 0.060(13) Uiso 1 1 d . . .
H26 H 0.751(2) -0.087(5) -0.137(2) 0.099(15) Uiso 1 1 d . . .
H25 H 0.626(2) 0.056(5) -0.1283(19) 0.085(15) Uiso 1 1 d . . .
H1B H 0.677(3) 0.453(6) 0.540(2) 0.129(19) Uiso 1 1 d . . .
H23 H 0.766(3) 0.370(5) -0.028(2) 0.081(16) Uiso 1 1 d . . .
H3 H 0.851(3) 0.441(5) 0.5174(18) 0.068(16) Uiso 1 1 d . . .
H1C H 0.636(3) 0.290(6) 0.510(3) 0.14(3) Uiso 1 1 d . . .

loop_
_atom_site_aniso_label
_atom_site_aniso_U_11
_atom_site_aniso_U_22
_atom_site_aniso_U_33
_atom_site_aniso_U_23
_atom_site_aniso_U_13
_atom_site_aniso_U_12
S1 0.0777(7) 0.0382(5) 0.0710(7) 0.0049(5) 0.0040(6) 0.0093(5)
O1 0.136(2) 0.0745(18) 0.0668(18) 0.0181(17) 0.0028(17) 0.0468(17)
O2 0.0862(19) 0.0446(14) 0.134(3) -0.0118(17) 0.0126(17) -0.0172(14)
N2 0.0419(15) 0.0407(15) 0.0554(19) -0.0006(15) -0.0022(14) 0.0020(13)
O3 0.0863(19) 0.0866(19) 0.0573(17) 0.0156(16) -0.0078(14) -0.0191(15)
N1 0.0592(17) 0.0326(14) 0.063(2) -0.0020(15) -0.0010(15) 0.0061(13)
C1 0.133(6) 0.103(4) 0.115(5) 0.009(4) 0.060(5) 0.016(4)
C2 0.085(3) 0.058(2) 0.081(3) 0.013(3) 0.015(3) 0.019(2)
C3 0.104(5) 0.083(3) 0.062(4) -0.018(3) 0.002(3) 0.007(3)
C4 0.070(3) 0.082(3) 0.068(3) -0.013(3) 0.005(3) 0.004(2)
C5 0.057(2) 0.0424(19) 0.058(2) 0.0005(19) -0.0080(19) 0.0133(17)
C6 0.067(3) 0.073(3) 0.062(3) -0.009(3) -0.001(3) 0.004(2)
C7 0.057(3) 0.086(3) 0.094(4) -0.008(3) 0.005(3) -0.002(3)
C8 0.0424(19) 0.0378(18) 0.049(2) 0.0036(17) -0.0144(17) -0.0019(15)
C9 0.057(2) 0.0379(19) 0.066(3) 0.004(2) 0.0110(19) -0.0007(18)
C10 0.066(2) 0.057(2) 0.113(3) 0.004(2) 0.019(2) -0.0110(19)
C11 0.101(3) 0.069(3) 0.077(3) 0.027(3) 0.000(2) 0.004(2)
C12 0.054(2) 0.047(2) 0.078(3) -0.003(2) 0.006(2) 0.0006(17)
C13 0.094(3) 0.062(3) 0.103(3) -0.017(3) 0.013(2) -0.002(2)
C14 0.057(2) 0.088(3) 0.159(5) -0.002(3) -0.003(3) 0.025(2)
C15 0.052(2) 0.0408(18) 0.059(2) 0.0022(19) -0.0117(17) -0.0074(16)
C16 0.052(2) 0.0350(17) 0.058(2) 0.0048(18) 0.0046(18) 0.0019(16)
C17 0.058(2) 0.046(2) 0.059(3) 0.011(2) 0.004(2) -0.0130(18)
C18 0.060(2) 0.055(2) 0.058(3) 0.010(2) -0.004(2) -0.0133(19)
C19 0.058(2) 0.0448(19) 0.054(2) 0.007(2) 0.0023(19) 0.0015(17)
C20 0.067(3) 0.055(2) 0.059(3) 0.011(2) 0.012(2) -0.007(2)
C21 0.053(2) 0.045(2) 0.067(3) 0.006(2) 0.001(2) -0.0079(18)
C22 0.068(3) 0.063(3) 0.053(2) 0.011(2) 0.000(2) -0.001(2)
C23 0.100(4) 0.063(3) 0.092(4) -0.014(3) -0.009(3) 0.022(3)
C24 0.079(4) 0.090(4) 0.104(4) 0.000(3) -0.015(3) 0.025(3)
C25 0.070(3) 0.085(4) 0.086(4) 0.003(3) -0.022(3) -0.003(3)
C26 0.095(4) 0.064(3) 0.079(3) -0.009(3) -0.001(3) -0.015(3)
C27 0.082(3) 0.059(3) 0.086(3) -0.004(3) 0.015(3) 0.012(3)

loop_
_geom_bond_atom_site_label_1
_geom_bond_atom_site_label_2
_geom_bond_distance
_geom_bond_site_symmetry_2
_geom_bond_publ_flag
S1 O1 1.446(3) . ?
S1 O2 1.447(2) . ?
S1 N1 1.603(3) . ?
S1 C5 1.746(4) . ?
N2 C8 1.350(4) . ?
N2 C12 1.467(4) . ?
N2 C9 1.482(4) . ?
O3 C19 1.397(4) . ?
O3 C22 1.420(4) . ?
N1 C8 1.310(4) . ?
C1 C2 1.500(6) . ?
C2 C3 1.380(6) . ?
C2 C7 1.393(6) . ?
C3 C4 1.340(6) . ?
C4 C5 1.401(5) . ?
C5 C6 1.400(5) . ?
C6 C7 1.331(6) . ?
C8 C15 1.496(4) . ?
C9 C10 1.513(4) . ?
C9 C11 1.534(5) . ?
C12 C14 1.511(4) . ?
C12 C13 1.518(5) . ?
C15 C16 1.545(4) . ?
C16 C21 1.362(5) . ?
C16 C17 1.386(4) . ?
C17 C18 1.404(5) . ?
C18 C19 1.340(4) . ?
C19 C20 1.390(4) . ?
C20 C21 1.387(5) . ?
C22 C23 1.339(6) . ?
C22 C27 1.379(5) . ?
C23 C24 1.392(6) . ?
C24 C25 1.385(6) . ?
C25 C26 1.341(6) . ?
C26 C27 1.383(6) . ?

loop_
_cod_related_entry_id
_cod_related_entry_database
_cod_related_entry_code
1 ChemSpider 30659945
